data_4133282
loop_
_publ_author_name
'Li, Yanjun'
'Zhou, Kexu'
'Wen, Zhaorui'
'Cao, Shi'
'Shen, Xiang'
'Lei, Meng'
'Gong, Lei'

_publ_section_title
;
 Copper(II)-Catalyzed Asymmetric Photoredox Reactions: Enantioselective
 Alkylation of Imines Driven by Visible Light.
;
_journal_issue 46
_journal_name_full 'Journal of the American Chemical Society'
_journal_page_first 15850
_journal_page_last 15858
_journal_paper_doi 10.1021/jacs.8b09251
_journal_volume 140
_journal_year 2018
_chemical_absolute_configuration R
_chemical_formula_moiety 'C17 H15 N O4 S'
_chemical_formula_sum 'C17 H15 N O4 S'
_chemical_formula_weight 329.36
_space_group_IT_number 19
_space_group_name_Hall 'P 2ac 2ab'
_space_group_name_H-M_alt 'P 21 21 21'
_symmetry_cell_setting orthorhombic
_symmetry_space_group_name_H-M 'P 21 21 21'
_atom_sites_solution_hydrogens geom
_atom_sites_solution_primary direct
_atom_sites_solution_secondary difmap
_audit_creation_method SHELXL-97
_cell_angle_alpha 90.00
_cell_angle_beta 90.00
_cell_angle_gamma 90.00
_cell_formula_units_Z 4
_cell_length_a 8.3958(4)
_cell_length_b 9.7344(5)
_cell_length_c 18.4678(9)
_cell_measurement_reflns_used 3184
_cell_measurement_temperature 100(2)
_cell_measurement_theta_max 27.8850
_cell_measurement_theta_min 3.8740
_cell_volume 1509.34(13)
_computing_cell_refinement 'Bruker SMART'
_computing_data_collection 'Bruker SMART'
_computing_data_reduction 'Bruker SAINT'
_computing_molecular_graphics 'Bruker SHELXTL'
_computing_publication_material 'Bruker SHELXTL'
_computing_structure_refinement 'SHELXL-97 (Sheldrick, 1997)'
_computing_structure_solution 'SHELXS-97 (Sheldrick, 1990)'
_diffrn_ambient_temperature 100(2)
_diffrn_measured_fraction_theta_full 0.989
_diffrn_measured_fraction_theta_max 0.989
_diffrn_measurement_device_type 'SuperNova, Dual, Cu at zero, Atlas'
_diffrn_measurement_method '\w scans'
_diffrn_radiation_monochromator graphite
_diffrn_radiation_source 'fine-focus sealed tube'
_diffrn_radiation_type MoK\a
_diffrn_radiation_wavelength 0.71073
_diffrn_reflns_av_R_equivalents 0.0405
_diffrn_reflns_av_sigmaI/netI 0.0564
_diffrn_reflns_limit_h_max 10
_diffrn_reflns_limit_h_min -7
_diffrn_reflns_limit_k_max 11
_diffrn_reflns_limit_k_min -8
_diffrn_reflns_limit_l_max 22
_diffrn_reflns_limit_l_min -18
_diffrn_reflns_number 5829
_diffrn_reflns_theta_full 26.00
_diffrn_reflns_theta_max 26.00
_diffrn_reflns_theta_min 3.39
_exptl_absorpt_coefficient_mu 0.235
_exptl_absorpt_correction_T_max 0.9769
_exptl_absorpt_correction_T_min 0.9612
_exptl_absorpt_correction_type multi-scan
_exptl_crystal_colour colorless
_exptl_crystal_density_diffrn 1.449
_exptl_crystal_density_method 'not measured'
_exptl_crystal_description block
_exptl_crystal_F_000 688
_exptl_crystal_size_max 0.17
_exptl_crystal_size_mid 0.15
_exptl_crystal_size_min 0.10
_refine_diff_density_max 0.317
_refine_diff_density_min -0.276
_refine_diff_density_rms 0.054
_refine_ls_abs_structure_details 'Flack H D (1983), Acta Cryst. A39, 876-881'
_refine_ls_abs_structure_Flack -0.08(9)
_refine_ls_extinction_method none
_refine_ls_goodness_of_fit_ref 1.026
_refine_ls_hydrogen_treatment constr
_refine_ls_matrix_type full
_refine_ls_number_parameters 208
_refine_ls_number_reflns 2885
_refine_ls_number_restraints 0
_refine_ls_restrained_S_all 1.026
_refine_ls_R_factor_all 0.0464
_refine_ls_R_factor_gt 0.0399
_refine_ls_shift/su_max 0.003
_refine_ls_shift/su_mean 0.000
_refine_ls_structure_factor_coef Fsqd
_refine_ls_weighting_details 'calc w=1/[\s^2^(Fo^2^)+(0.0470P)^2^+0.3254P] where P=(Fo^2^+2Fc^2^)/3'
_refine_ls_weighting_scheme calc
_refine_ls_wR_factor_gt 0.0936
_refine_ls_wR_factor_ref 0.1009
_reflns_number_gt 2614
_reflns_number_total 2885
_reflns_threshold_expression >2sigma(I)
_cod_data_source_file ja8b09251_si_001.cif
_cod_data_source_block lyj5
_cod_database_code 4133282

loop_
_symmetry_equiv_pos_as_xyz
'x, y, z'
'-x+1/2, -y, z+1/2'
'-x, y+1/2, -z+1/2'
'x+1/2, -y+1/2, -z'

loop_
_atom_site_label
_atom_site_type_symbol
_atom_site_fract_x
_atom_site_fract_y
_atom_site_fract_z
_atom_site_U_iso_or_equiv
_atom_site_adp_type
_atom_site_occupancy
_atom_site_symmetry_multiplicity
_atom_site_calc_flag
_atom_site_refinement_flags
S1 S 0.31935(8) 0.36351(7) 0.60893(3) 0.02586(18) Uani 1 1 d .
O1 O 0.2913(2) 0.3491(2) 0.53323(9) 0.0368(5) Uani 1 1 d .
N1 N 0.2625(3) 0.5184(2) 0.63779(11) 0.0216(5) Uani 1 1 d .
C1 C 0.5332(3) 0.4943(3) 0.67939(13) 0.0208(5) Uani 1 1 d .
O2 O 0.2528(3) 0.2651(2) 0.65736(11) 0.0350(5) Uani 1 1 d .
C2 C 0.6824(3) 0.5291(3) 0.70500(12) 0.0226(5) Uani 1 1 d .
H2B H 0.6945 0.6000 0.7399 0.027 Uiso 1 1 calc R
O3 O 0.4003(2) 0.48411(19) 0.82003(9) 0.0264(4) Uani 1 1 d .
C3 C 0.8140(3) 0.4594(3) 0.67904(13) 0.0270(6) Uani 1 1 d .
H3A H 0.9173 0.4854 0.6950 0.032 Uiso 1 1 calc R
O4 O 0.1571(2) 0.53160(18) 0.77667(9) 0.0242(4) Uani 1 1 d .
C4 C 0.7979(3) 0.3519(3) 0.63002(13) 0.0273(6) Uani 1 1 d .
H4A H 0.8899 0.3046 0.6134 0.033 Uiso 1 1 calc R
C5 C 0.6501(3) 0.3133(3) 0.60534(13) 0.0252(6) Uani 1 1 d .
H5A H 0.6373 0.2389 0.5726 0.030 Uiso 1 1 calc R
C6 C 0.5211(3) 0.3875(3) 0.63027(13) 0.0234(6) Uani 1 1 d .
C7 C 0.3739(3) 0.5616(2) 0.69695(12) 0.0195(5) Uani 1 1 d .
C8 C 0.3127(3) 0.5178(2) 0.77188(12) 0.0205(5) Uani 1 1 d .
C9 C 0.0854(3) 0.4837(3) 0.84451(13) 0.0277(6) Uani 1 1 d .
H9A H -0.0215 0.5252 0.8506 0.033 Uiso 1 1 calc R
H9B H 0.1524 0.5122 0.8860 0.033 Uiso 1 1 calc R
C10 C 0.0718(3) 0.3306(3) 0.84271(15) 0.0327(7) Uani 1 1 d .
H10A H 0.0239 0.2981 0.8880 0.049 Uiso 1 1 calc R
H10B H 0.1780 0.2901 0.8371 0.049 Uiso 1 1 calc R
H10C H 0.0046 0.3031 0.8018 0.049 Uiso 1 1 calc R
C11 C 0.3788(3) 0.7197(2) 0.69333(13) 0.0235(6) Uani 1 1 d .
H11A H 0.3103 0.7613 0.7310 0.028 Uiso 1 1 calc R
H11B H 0.4889 0.7545 0.6990 0.028 Uiso 1 1 calc R
C12 C 0.3157(3) 0.7487(3) 0.61881(12) 0.0237(5) Uani 1 1 d .
C13 C 0.3067(3) 0.8745(3) 0.58263(14) 0.0300(6) Uani 1 1 d .
H13A H 0.3487 0.9560 0.6036 0.036 Uiso 1 1 calc R
C14 C 0.2346(3) 0.8765(3) 0.51519(15) 0.0363(7) Uani 1 1 d .
H14A H 0.2290 0.9603 0.4890 0.044 Uiso 1 1 calc R
C15 C 0.1711(4) 0.7594(3) 0.48570(14) 0.0369(7) Uani 1 1 d .
H15A H 0.1226 0.7640 0.4393 0.044 Uiso 1 1 calc R
C16 C 0.1756(3) 0.6346(3) 0.52165(12) 0.0296(6) Uani 1 1 d .
H16A H 0.1287 0.5542 0.5017 0.036 Uiso 1 1 calc R
C17 C 0.2523(3) 0.6328(3) 0.58839(12) 0.0236(5) Uani 1 1 d .

loop_
_atom_site_aniso_label
_atom_site_aniso_U_11
_atom_site_aniso_U_22
_atom_site_aniso_U_33
_atom_site_aniso_U_23
_atom_site_aniso_U_13
_atom_site_aniso_U_12
S1 0.0283(3) 0.0245(3) 0.0247(3) -0.0059(3) -0.0034(3) -0.0006(3)
O1 0.0438(13) 0.0392(11) 0.0273(9) -0.0152(9) -0.0116(8) 0.0055(10)
N1 0.0220(11) 0.0247(11) 0.0180(9) -0.0019(9) -0.0027(8) -0.0011(10)
C1 0.0276(14) 0.0181(12) 0.0167(11) 0.0044(10) 0.0025(10) 0.0006(11)
O2 0.0333(10) 0.0255(10) 0.0461(11) 0.0022(9) -0.0025(9) -0.0057(9)
C2 0.0256(13) 0.0221(12) 0.0201(11) 0.0018(10) 0.0019(11) -0.0004(12)
O3 0.0263(10) 0.0342(11) 0.0188(8) 0.0035(8) -0.0008(8) 0.0018(9)
C3 0.0228(13) 0.0317(14) 0.0266(12) 0.0104(11) 0.0012(12) -0.0023(12)
O4 0.0215(9) 0.0287(9) 0.0223(8) 0.0021(8) 0.0039(7) 0.0017(8)
C4 0.0288(14) 0.0272(13) 0.0260(12) 0.0061(12) 0.0082(11) 0.0079(13)
C5 0.0334(15) 0.0227(13) 0.0195(11) 0.0022(10) 0.0059(11) 0.0044(11)
C6 0.0286(14) 0.0216(13) 0.0199(11) 0.0020(10) 0.0011(10) 0.0018(11)
C7 0.0211(13) 0.0183(12) 0.0192(12) -0.0006(10) 0.0000(9) -0.0015(10)
C8 0.0239(13) 0.0183(12) 0.0194(11) -0.0027(10) -0.0020(11) 0.0006(11)
C9 0.0294(15) 0.0314(15) 0.0222(12) 0.0036(11) 0.0078(11) 0.0007(13)
C10 0.0269(14) 0.0342(16) 0.0370(14) 0.0037(13) 0.0048(12) -0.0030(13)
C11 0.0277(14) 0.0199(12) 0.0230(12) 0.0008(11) -0.0014(11) 0.0010(11)
C12 0.0174(12) 0.0303(13) 0.0233(12) 0.0047(11) 0.0024(11) 0.0037(12)
C13 0.0210(13) 0.0312(14) 0.0379(13) 0.0109(13) 0.0025(11) 0.0041(13)
C14 0.0264(14) 0.0457(17) 0.0367(15) 0.0220(14) 0.0025(12) 0.0044(15)
C15 0.0266(15) 0.058(2) 0.0265(13) 0.0127(14) -0.0031(12) 0.0031(16)
C16 0.0209(12) 0.0446(16) 0.0234(12) -0.0011(12) -0.0018(11) 0.0061(15)
C17 0.0167(11) 0.0308(13) 0.0233(12) 0.0053(11) 0.0018(9) 0.0039(12)

loop_
_atom_type_symbol
_atom_type_description
_atom_type_scat_dispersion_real
_atom_type_scat_dispersion_imag
_atom_type_scat_source
C C 0.0033 0.0016 'International Tables Vol C Tables 4.2.6.8 and 6.1.1.4'
H H 0.0000 0.0000 'International Tables Vol C Tables 4.2.6.8 and 6.1.1.4'
N N 0.0061 0.0033 'International Tables Vol C Tables 4.2.6.8 and 6.1.1.4'
O O 0.0106 0.0060 'International Tables Vol C Tables 4.2.6.8 and 6.1.1.4'
S S 0.1246 0.1234 'International Tables Vol C Tables 4.2.6.8 and 6.1.1.4'

loop_
_geom_angle_atom_site_label_1
_geom_angle_atom_site_label_2
_geom_angle_atom_site_label_3
_geom_angle
O2 S1 O1 119.03(13)
O2 S1 N1 107.15(11)
O1 S1 N1 110.79(11)
O2 S1 C6 109.09(12)
O1 S1 C6 113.13(12)
N1 S1 C6 94.82(12)
C17 N1 C7 106.37(19)
C17 N1 S1 120.82(16)
C7 N1 S1 107.92(15)
C2 C1 C6 118.4(2)
C2 C1 C7 128.1(2)
C6 C1 C7 113.5(2)
C3 C2 C1 119.1(2)
C3 C2 H2B 120.5
C1 C2 H2B 120.5
C2 C3 C4 121.2(2)
C2 C3 H3A 119.4
C4 C3 H3A 119.4
C8 O4 C9 115.62(19)
C5 C4 C3 120.6(2)
C5 C4 H4A 119.7
C3 C4 H4A 119.7
C4 C5 C6 117.1(2)
C4 C5 H5A 121.5
C6 C5 H5A 121.5
C5 C6 C1 123.7(2)
C5 C6 S1 127.8(2)
C1 C6 S1 108.54(18)
N1 C7 C1 105.78(19)
N1 C7 C8 111.72(19)
C1 C7 C8 111.5(2)
N1 C7 C11 105.4(2)
C1 C7 C11 113.3(2)
C8 C7 C11 109.0(2)
O3 C8 O4 125.9(2)
O3 C8 C7 122.6(2)
O4 C8 C7 111.3(2)
O4 C9 C10 109.2(2)
O4 C9 H9A 109.8
C10 C9 H9A 109.8
O4 C9 H9B 109.8
C10 C9 H9B 109.8
H9A C9 H9B 108.3
C9 C10 H10A 109.5
C9 C10 H10B 109.5
H10A C10 H10B 109.5
C9 C10 H10C 109.5
H10A C10 H10C 109.5
H10B C10 H10C 109.5
C12 C11 C7 102.6(2)
C12 C11 H11A 111.2
C7 C11 H11A 111.2
C12 C11 H11B 111.2
C7 C11 H11B 111.2
H11A C11 H11B 109.2
C17 C12 C13 120.4(2)
C17 C12 C11 111.0(2)
C13 C12 C11 128.5(2)
C14 C13 C12 117.8(3)
C14 C13 H13A 121.1
C12 C13 H13A 121.1
C15 C14 C13 121.0(3)
C15 C14 H14A 119.5
C13 C14 H14A 119.5
C14 C15 C16 121.9(2)
C14 C15 H15A 119.1
C16 C15 H15A 119.1
C15 C16 C17 116.7(3)
C15 C16 H16A 121.7
C17 C16 H16A 121.7
C12 C17 C16 122.2(3)
C12 C17 N1 110.7(2)
C16 C17 N1 126.7(3)

loop_
_geom_bond_atom_site_label_1
_geom_bond_atom_site_label_2
_geom_bond_distance
S1 O2 1.425(2)
S1 O1 1.4247(18)
S1 N1 1.669(2)
S1 C6 1.755(3)
N1 C17 1.442(3)
N1 C7 1.498(3)
C1 C2 1.382(4)
C1 C6 1.383(4)
C1 C7 1.524(3)
C2 C3 1.382(4)
C2 H2B 0.9500
O3 C8 1.200(3)
C3 C4 1.390(4)
C3 H3A 0.9500
O4 C8 1.316(3)
O4 C9 1.466(3)
C4 C5 1.374(4)
C4 H4A 0.9500
C5 C6 1.381(3)
C5 H5A 0.9500
C7 C8 1.537(3)
C7 C11 1.541(3)
C9 C10 1.496(4)
C9 H9A 0.9900
C9 H9B 0.9900
C10 H10A 0.9800
C10 H10B 0.9800
C10 H10C 0.9800
C11 C12 1.501(3)
C11 H11A 0.9900
C11 H11B 0.9900
C12 C17 1.369(4)
C12 C13 1.397(3)
C13 C14 1.385(4)
C13 H13A 0.9500
C14 C15 1.371(5)
C14 H14A 0.9500
C15 C16 1.385(4)
C15 H15A 0.9500
C16 C17 1.391(3)
C16 H16A 0.9500

loop_
_geom_torsion_atom_site_label_1
_geom_torsion_atom_site_label_2
_geom_torsion_atom_site_label_3
_geom_torsion_atom_site_label_4
_geom_torsion
O2 S1 N1 C17 -154.7(2)
O1 S1 N1 C17 -23.4(2)
C6 S1 N1 C17 93.6(2)
O2 S1 N1 C7 82.72(17)
O1 S1 N1 C7 -145.96(16)
C6 S1 N1 C7 -28.97(17)
C6 C1 C2 C3 2.0(3)
C7 C1 C2 C3 -176.4(2)
C1 C2 C3 C4 -2.5(3)
C2 C3 C4 C5 0.9(4)
C3 C4 C5 C6 1.2(4)
C4 C5 C6 C1 -1.7(4)
C4 C5 C6 S1 -179.98(19)
C2 C1 C6 C5 0.1(4)
C7 C1 C6 C5 178.7(2)
C2 C1 C6 S1 178.63(18)
C7 C1 C6 S1 -2.7(3)
O2 S1 C6 C5 87.3(2)
O1 S1 C6 C5 -47.6(3)
N1 S1 C6 C5 -162.7(2)
O2 S1 C6 C1 -91.2(2)
O1 S1 C6 C1 133.91(18)
N1 S1 C6 C1 18.86(19)
C17 N1 C7 C1 -100.8(2)
S1 N1 C7 C1 30.3(2)
C17 N1 C7 C8 137.8(2)
S1 N1 C7 C8 -91.2(2)
C17 N1 C7 C11 19.6(3)
S1 N1 C7 C11 150.57(17)
C2 C1 C7 N1 161.2(2)
C6 C1 C7 N1 -17.3(3)
C2 C1 C7 C8 -77.2(3)
C6 C1 C7 C8 104.4(2)
C2 C1 C7 C11 46.3(3)
C6 C1 C7 C11 -132.2(2)
C9 O4 C8 O3 -8.5(4)
C9 O4 C8 C7 176.07(19)
N1 C7 C8 O3 145.8(2)
C1 C7 C8 O3 27.7(3)
C11 C7 C8 O3 -98.2(3)
N1 C7 C8 O4 -38.6(3)
C1 C7 C8 O4 -156.7(2)
C11 C7 C8 O4 77.5(3)
C8 O4 C9 C10 -78.5(3)
N1 C7 C11 C12 -18.2(3)
C1 C7 C11 C12 97.0(2)
C8 C7 C11 C12 -138.3(2)
C7 C11 C12 C17 10.9(3)
C7 C11 C12 C13 -173.5(3)
C17 C12 C13 C14 -1.1(4)
C11 C12 C13 C14 -176.3(3)
C12 C13 C14 C15 1.4(4)
C13 C14 C15 C16 0.1(4)
C14 C15 C16 C17 -1.9(4)
C13 C12 C17 C16 -0.8(4)
C11 C12 C17 C16 175.2(2)
C13 C12 C17 N1 -174.8(2)
C11 C12 C17 N1 1.2(3)
C15 C16 C17 C12 2.2(4)
C15 C16 C17 N1 175.3(2)
C7 N1 C17 C12 -13.3(3)
S1 N1 C17 C12 -136.59(19)
C7 N1 C17 C16 172.9(2)
S1 N1 C17 C16 49.7(3)
